data_7131839
loop_
_publ_author_name
'Sahoo, Sipra Sucharita'
'Panda, Pradeepta'

_publ_section_title
;
 Bis(napthobipyrrolyl)methene derived Hexapyrrolic BODIPY as a Single
 Molecule Helicate with Near Infrared Emission
;
_journal_name_full 'Chemical Communications'
_journal_paper_doi 10.1039/D3CC02336B
_journal_year 2023
_chemical_formula_moiety 'C61 H69 N6 O4, Cl, 1[CHCl3]'
_chemical_formula_sum 'C62 H70 Cl4 N6 O4'
_chemical_formula_weight 1105.095
_space_group_crystal_system monoclinic
_space_group_IT_number 15
_space_group_name_Hall '-C 2yc'
_space_group_name_H-M_alt 'C 1 2/c 1'
_symmetry_Int_Tables_number 15
_audit_creation_date 2023-06-30
_audit_creation_method
;
Olex2 1.5-dev
(compiled 2023.04.26 svn.r751481ca for OlexSys, GUI svn.r6697)
;
_audit_update_record
;
2023-07-05 deposited with the CCDC.	2023-07-05 downloaded from the CCDC.
;
_cell_angle_alpha 90
_cell_angle_beta 117.007(5)
_cell_angle_gamma 90
_cell_formula_units_Z 4
_cell_length_a 16.345(2)
_cell_length_b 29.544(3)
_cell_length_c 13.7892(17)
_cell_measurement_reflns_used 3556
_cell_measurement_temperature 100(2)
_cell_measurement_theta_max 18.2
_cell_measurement_theta_min 2.8
_cell_volume 5932.6(12)
_computing_cell_refinement 'CrysAlisPro 1.171.40.35a (Rigaku OD, 2018)'
_computing_data_collection 'CrysAlisPro 1.171.40.35a (Rigaku OD, 2018)'
_computing_data_reduction 'CrysAlisPro 1.171.40.35a (Rigaku OD, 2018)'
_computing_molecular_graphics 'Olex2 1.5-dev (Dolomanov et al., 2009)'
_computing_publication_material 'Olex2 1.5-dev (Dolomanov et al., 2009)'
_computing_structure_refinement 'olex2.refine 1.5-dev (Bourhis et al., 2015)'
_computing_structure_solution 'CrysAlisPro 1.171.40.35a (Rigaku OD, 2018)'
_diffrn_ambient_temperature 100.00
_diffrn_measured_fraction_theta_full 0.9852
_diffrn_measured_fraction_theta_max 0.9852
_diffrn_measurement_device_type 'XtaLAB Synergy, Single source at offset/far, HyPix3000'
_diffrn_measurement_method '\w and \f scan'
_diffrn_radiation_type 'Mo K\a'
_diffrn_radiation_wavelength 0.71073
_diffrn_reflns_av_R_equivalents 0.2902
_diffrn_reflns_av_unetI/netI 0.0973
_diffrn_reflns_Laue_measured_fraction_full 0.9852
_diffrn_reflns_Laue_measured_fraction_max 0.9852
_diffrn_reflns_limit_h_max 16
_diffrn_reflns_limit_h_min -16
_diffrn_reflns_limit_k_max 29
_diffrn_reflns_limit_k_min -29
_diffrn_reflns_limit_l_max 13
_diffrn_reflns_limit_l_min -13
_diffrn_reflns_number 44117
_diffrn_reflns_point_group_measured_fraction_full 0.9852
_diffrn_reflns_point_group_measured_fraction_max 0.9852
_diffrn_reflns_theta_full 20.9807
_diffrn_reflns_theta_max 20.98
_diffrn_reflns_theta_min 1.75
_exptl_absorpt_coefficient_mu 0.251
_exptl_absorpt_correction_T_max 0.95
_exptl_absorpt_correction_T_min 0.91
_exptl_absorpt_correction_type multi-scan
_exptl_absorpt_process_details
;
CrysAlisPro 1.171.39.46 (Rigaku Oxford Diffraction, 2018)
Empirical absorption correction using spherical harmonics,
 implemented in SCALE3 ABSPACK scaling algorithm.
;
_exptl_crystal_colour violet
_exptl_crystal_colour_primary violet
_exptl_crystal_density_diffrn 1.237
_exptl_crystal_description block
_exptl_crystal_F_000 2339.586
_exptl_crystal_size_max 0.3
_exptl_crystal_size_mid 0.2
_exptl_crystal_size_min 0.2
_refine_diff_density_max 0.5278
_refine_diff_density_min -0.5242
_refine_diff_density_rms 0.1042
_refine_ls_d_res_high 0.9925
_refine_ls_d_res_low 11.6168
_refine_ls_goodness_of_fit_ref 1.0520
_refine_ls_hydrogen_treatment mixed
_refine_ls_matrix_type full
_refine_ls_number_constraints 72
_refine_ls_number_parameters 414
_refine_ls_number_reflns 3132
_refine_ls_number_restraints 237
_refine_ls_restrained_S_all 1.0089
_refine_ls_R_factor_all 0.1304
_refine_ls_R_factor_gt 0.0763
_refine_ls_shift/su_max -0.0003
_refine_ls_shift/su_mean 0.0000
_refine_ls_structure_factor_coef Fsqd
_refine_ls_weighting_details 'w=1/[\s^2^(Fo^2^)+(0.0960P)^2^+8.1840P] where P=(Fo^2^+2Fc^2^)/3'
_refine_ls_weighting_scheme calc
_refine_ls_wR_factor_gt 0.1718
_refine_ls_wR_factor_ref 0.1985
_reflns_Friedel_coverage 0.0
_reflns_limit_h_max 14
_reflns_limit_h_min -16
_reflns_limit_k_max 29
_reflns_limit_k_min 0
_reflns_limit_l_max 13
_reflns_limit_l_min 0
_reflns_number_gt 1902
_reflns_number_total 3132
_reflns_threshold_expression I>=2u(I)
_cod_data_source_file d3cc02336b2.cif
_cod_data_source_block PKPHCl
_cod_original_cell_volume 5932.6(13)
_cod_database_code 7131839
_olex2_refinement_description
;
1. Fixed Uiso
 At 1.2 times of:
  All C(H) groups, All C(H,H) groups
 At 1.5 times of:
  All C(H,H,H) groups
2. Shared sites
{C16, C16'}
3. Restrained distances
 N3-H3 = N2-H2 = N1-H1
 0.9 with sigma of 0.03
 C3-C5 = C3'-C5' = C5-C6 = C5-C7 = C5'-C6' = C5'-C7'
 1.53 with sigma of 0.03
 C6-C7 = C6'-C7'
 2.49 with sigma of 0.03
 C16-C19 = C19-C20 = C19-C21 = C16'-C19' = C19'-C20' = C19'-C21'
 1.52 with sigma of 0.03
 C20-C21 = C20'-C21'
 2.49 with sigma of 0.02
 C2-C3 \\sim C4-C3 \\sim C2-C3' \\sim C4-C3'
 with sigma of 0.02
 C15-C16 \\sim C17-C16 \\sim C15-C16' \\sim C17-C16'
 with sigma of 0.03
4. Uiso/Uaniso restraints and constraints
N2 \\sim H2: within 2A with sigma of 0.02 and sigma for terminal atoms of 0.04
within 2A
N3 \\sim H3: within 2A with sigma of 0.02 and sigma for terminal atoms of 0.04
within 2A
N1 \\sim H1: within 2A with sigma of 0.02 and sigma for terminal atoms of 0.04
within 2A
C3 \\sim C5 \\sim C6 \\sim C7 \\sim C3' \\sim C5' \\sim C6' \\sim C7': within
3A with sigma of 0.02 and sigma for terminal atoms of 0.04 within 3A
C16 \\sim C19 \\sim C20 \\sim C21 \\sim C16' \\sim C19' \\sim C20' \\sim C21':
within 3A with sigma of 0.02 and sigma for terminal atoms of 0.04 within 3A
Uanis(C26) \\sim Ueq, Uanis(C7') \\sim Ueq: with sigma of 0.01 and sigma for
terminal atoms of 0.02
Uanis(C16) = Uanis(C16')
5. Others
 Sof(C3')=Sof(C5')=Sof(H5')=Sof(C6')=Sof(H6'a)=Sof(H6'b)=Sof(H6'c)=Sof(C7')=
 Sof(H7'a)=Sof(H7'b)=Sof(H7'c)=1-FVAR(1)
 Sof(C3)=Sof(C5)=Sof(H5)=Sof(C6)=Sof(H6a)=Sof(H6b)=Sof(H6c)=Sof(C7)=Sof(H7a)=
 Sof(H7b)=Sof(H7c)=FVAR(1)
 Sof(C16')=Sof(C19')=Sof(H19')=Sof(C20')=Sof(H20d)=Sof(H20e)=Sof(H20f)=
 Sof(C21')=Sof(H21d)=Sof(H21e)=Sof(H21f)=1-FVAR(2)
 Sof(C16)=Sof(C19)=Sof(H19)=Sof(C20)=Sof(H20a)=Sof(H20b)=Sof(H20c)=Sof(C21)=
 Sof(H21a)=Sof(H21b)=Sof(H21c)=FVAR(2)
6.a Ternary CH refined with riding coordinates:
 C5(H5), C5'(H5'), C19(H19), C19'(H19')
6.b Secondary CH2 refined with riding coordinates:
 C22(H22a,H22b), C31(H31a,H31b)
6.c Aromatic/amide H refined with riding coordinates:
 C8(H8), C10(H10), C11(H11), C12(H12), C13(H13)
6.d Idealised Me refined as rotating group:
 C6(H6a,H6b,H6c), C7(H7a,H7b,H7c), C6'(H6'a,H6'b,H6'c), C7'(H7'a,H7'b,H7'c),
 C20(H20a,H20b,H20c), C21(H21a,H21b,H21c), C20'(H20d,H20e,H20f), C21'(H21d,H21e,
 H21f), C27(H27a,H27b,H27c), C28(H28a,H28b,H28c), C32(H32a,H32b,H32c)
;
_smtbx_masks_special_details
;
A solvent mask was calculated and 250 electrons were 
found in a volume of 1014\%A^3^ in 1 void per unit cell. 
This is consistent with the presence of 1[CHCl3] per Formula Unit 
which account for 232 electrons per unit cell.
;
_smtbx_masks_void_probe_radius 1.2
_smtbx_masks_void_truncation_radius 1.2
_olex2_submission_special_instructions 'No special instructions were received'

loop_
_space_group_symop_id
_space_group_symop_operation_xyz
1 x,y,z
2 -x,y,-z+1/2
3 -x,-y,-z
4 x,-y,z-1/2
5 x+1/2,y+1/2,z
6 -x+1/2,y+1/2,-z+1/2
7 -x+1/2,-y+1/2,-z
8 x+1/2,-y+1/2,z-1/2

loop_
_atom_site_label
_atom_site_type_symbol
_atom_site_fract_x
_atom_site_fract_y
_atom_site_fract_z
_atom_site_U_iso_or_equiv
_atom_site_adp_type
_atom_site_occupancy
_atom_site_site_symmetry_order
_atom_site_refinement_flags_posn
_atom_site_refinement_flags_adp
_atom_site_refinement_flags_occupancy
_atom_site_disorder_group
C1 C 0.3855(4) 0.52872(19) 0.5199(5) 0.0365(16) Uani 1.000000 1 . . . .
C2 C 0.4533(4) 0.47611(19) 0.6475(5) 0.0484(18) Uani 1.000000 1 D . . .
C4 C 0.3697(4) 0.48736(18) 0.4634(5) 0.0385(16) Uani 1.000000 1 D . . .
C3 C 0.4176(15) 0.4541(4) 0.5424(9) 0.037(4) Uani 0.653(12) 1 D U P 1
C5 C 0.4171(8) 0.4037(4) 0.5176(11) 0.047(3) Uani 0.653(12) 1 D U P 1
H5 H 0.4216(8) 0.4017(4) 0.4478(11) 0.056(4) Uiso 0.653(12) 1 R . P 1
C6 C 0.4941(6) 0.3740(3) 0.5986(10) 0.051(3) Uani 0.653(12) 1 D U P 1
H6a H 0.5524(8) 0.3905(7) 0.626(3) 0.077(5) Uiso 0.653(12) 1 GR . P 1
H6b H 0.4812(19) 0.3664(15) 0.659(2) 0.077(5) Uiso 0.653(12) 1 GR . P 1
H6c H 0.498(3) 0.3462(9) 0.5624(15) 0.077(5) Uiso 0.653(12) 1 GR . P 1
C7 C 0.3237(8) 0.3841(5) 0.4938(12) 0.059(3) Uani 0.653(12) 1 D U P 1
H7a H 0.3207(17) 0.3524(8) 0.471(5) 0.089(5) Uiso 0.653(12) 1 GR . P 1
H7b H 0.3150(19) 0.3857(18) 0.5595(19) 0.089(5) Uiso 0.653(12) 1 GR . P 1
H7c H 0.2753(8) 0.4014(14) 0.435(4) 0.089(5) Uiso 0.653(12) 1 GR . P 1
C3' C 0.400(3) 0.4544(7) 0.5460(17) 0.043(7) Uani 0.347(12) 1 D U P 2
C5' C 0.3888(15) 0.4034(7) 0.541(2) 0.051(4) Uani 0.347(12) 1 D U P 2
H5' H 0.4060(15) 0.3935(7) 0.617(2) 0.061(5) Uiso 0.347(12) 1 R . P 2
C6' C 0.4587(12) 0.3820(6) 0.5112(19) 0.048(5) Uani 0.347(12) 1 D U P 2
H6'a H 0.458(5) 0.398(2) 0.449(6) 0.073(7) Uiso 0.347(12) 1 GR . P 2
H6'b H 0.5200(16) 0.384(3) 0.573(4) 0.073(7) Uiso 0.347(12) 1 GR . P 2
H6'c H 0.443(4) 0.3501(11) 0.493(9) 0.073(7) Uiso 0.347(12) 1 GR . P 2
C7' C 0.2910(14) 0.3884(10) 0.474(2) 0.054(5) Uani 0.347(12) 1 D U P 2
H7'a H 0.268(3) 0.401(3) 0.400(3) 0.081(8) Uiso 0.347(12) 1 GR . P 2
H7'b H 0.2885(17) 0.3553(10) 0.470(8) 0.081(8) Uiso 0.347(12) 1 GR . P 2
H7'c H 0.253(2) 0.399(3) 0.507(5) 0.081(8) Uiso 0.347(12) 1 GR . P 2
C8 C 0.5 0.4575(3) 0.75 0.054(3) Uani 1.000000 2 S T P .
H8 H 0.4999999999999999 0.4253(3) 0.7499999999999999 0.064(3) Uiso 1.000000 2 RS T P .
C9 C 0.3173(4) 0.48745(19) 0.3452(5) 0.0354(15) Uani 1.000000 1 . . . .
C10 C 0.3053(4) 0.4492(2) 0.2811(5) 0.0470(17) Uani 1.000000 1 . . . .
H10 H 0.3339(4) 0.4218(2) 0.3161(5) 0.056(2) Uiso 1.000000 1 R . . .
C11 C 0.2543(5) 0.4490(3) 0.1701(5) 0.068(2) Uani 1.000000 1 . . . .
H11 H 0.2484(5) 0.4221(3) 0.1298(5) 0.082(3) Uiso 1.000000 1 R . . .
C12 C 0.2119(5) 0.4880(2) 0.1180(5) 0.075(2) Uani 1.000000 1 . . . .
H12 H 0.1748(5) 0.4880(2) 0.0413(5) 0.090(3) Uiso 1.000000 1 R . . .
C13 C 0.2230(4) 0.5273(2) 0.1768(5) 0.0579(19) Uani 1.000000 1 . . . .
H13 H 0.1935(4) 0.5541(2) 0.1391(5) 0.070(2) Uiso 1.000000 1 R . . .
C14 C 0.2770(4) 0.5291(2) 0.2915(4) 0.0406(16) Uani 1.000000 1 . . . .
C15 C 0.2937(4) 0.57111(18) 0.3547(5) 0.0359(15) Uani 1.000000 1 D . . .
C17 C 0.3020(4) 0.64053(18) 0.4242(5) 0.0384(16) Uani 1.000000 1 D . . .
C18 C 0.3461(4) 0.56882(18) 0.4654(5) 0.0366(16) Uani 1.000000 1 . . . .
C16 C 0.2661(4) 0.61673(19) 0.3287(4) 0.0395(16) Uani 0.823(12) 1 D U P 3
C19 C 0.2170(6) 0.6378(3) 0.2147(7) 0.055(3) Uani 0.823(12) 1 D U P 3
H19 H 0.2167(6) 0.6145(3) 0.1618(7) 0.066(3) Uiso 0.823(12) 1 R . P 3
C20 C 0.1186(6) 0.6483(4) 0.1857(9) 0.084(3) Uani 0.823(12) 1 D U P 3
H20a H 0.0891(14) 0.6213(7) 0.197(5) 0.126(4) Uiso 0.823(12) 1 GR . P 3
H20b H 0.1163(6) 0.6729(15) 0.232(3) 0.126(4) Uiso 0.823(12) 1 GR . P 3
H20c H 0.0863(12) 0.658(2) 0.1091(15) 0.126(4) Uiso 0.823(12) 1 GR . P 3
C21 C 0.2672(6) 0.6793(3) 0.2025(7) 0.061(3) Uani 0.823(12) 1 D U P 3
H21a H 0.262(3) 0.7042(5) 0.247(3) 0.091(4) Uiso 0.823(12) 1 GR . P 3
H21b H 0.3321(10) 0.6719(5) 0.227(4) 0.091(4) Uiso 0.823(12) 1 GR . P 3
H21c H 0.240(2) 0.6885(10) 0.1259(9) 0.091(4) Uiso 0.823(12) 1 GR . P 3
C16' C 0.2661(4) 0.61673(19) 0.3287(4) 0.0395(16) Uani 0.177(12) 1 D U P 4
C19' C 0.188(2) 0.6387(17) 0.233(3) 0.063(5) Uani 0.177(12) 1 D U P 4
H19' H 0.185(2) 0.6678(17) 0.268(3) 0.076(6) Uiso 0.177(12) 1 R . P 4
C20' C 0.090(2) 0.6253(16) 0.184(4) 0.073(7) Uani 0.177(12) 1 D U P 4
H20d H 0.056(4) 0.642(7) 0.116(11) 0.109(10) Uiso 0.177(12) 1 GR . P 4
H20e H 0.085(3) 0.593(2) 0.169(19) 0.109(10) Uiso 0.177(12) 1 GR . P 4
H20f H 0.065(5) 0.632(8) 0.234(9) 0.109(10) Uiso 0.177(12) 1 GR . P 4
C21' C 0.218(3) 0.6570(16) 0.152(3) 0.068(6) Uani 0.177(12) 1 D U P 4
H21d H 0.164(3) 0.661(8) 0.081(7) 0.102(9) Uiso 0.177(12) 1 GR . P 4
H21e H 0.249(16) 0.686(5) 0.177(11) 0.102(9) Uiso 0.177(12) 1 GR . P 4
H21f H 0.260(14) 0.636(5) 0.144(16) 0.102(9) Uiso 0.177(12) 1 GR . P 4
C22 C 0.2991(4) 0.68980(18) 0.4547(5) 0.0398(16) Uani 1.000000 1 . . . .
H22a H 0.2463(4) 0.70494(18) 0.3947(5) 0.048(2) Uiso 1.000000 1 R . . .
H22b H 0.3558(4) 0.70516(18) 0.4633(5) 0.048(2) Uiso 1.000000 1 R . . .
C23 C 0.2906(4) 0.69488(17) 0.5570(5) 0.0353(15) Uani 1.000000 1 . . . .
C24 C 0.2176(4) 0.68522(17) 0.5795(5) 0.0350(15) Uani 1.000000 1 . . . .
C25 C 0.2450(4) 0.69564(19) 0.6885(5) 0.0390(16) Uani 1.000000 1 . . . .
C26 C 0.3338(4) 0.71216(17) 0.7315(5) 0.0350(15) Uani 1.000000 1 . U . .
C27 C 0.1282(4) 0.6658(2) 0.4992(4) 0.0473(18) Uani 1.000000 1 . . . .
H27a H 0.0874(9) 0.6903(2) 0.4564(19) 0.071(3) Uiso 1.000000 1 GR . . .
H27b H 0.1387(4) 0.6450(9) 0.4506(18) 0.071(3) Uiso 1.000000 1 GR . . .
H27c H 0.0999(11) 0.6493(10) 0.5378(5) 0.071(3) Uiso 1.000000 1 GR . . .
C28 C 0.1855(4) 0.6913(2) 0.7437(5) 0.0542(19) Uani 1.000000 1 . . . .
H28a H 0.171(2) 0.6593(2) 0.747(3) 0.081(3) Uiso 1.000000 1 GR . . .
H28b H 0.2179(11) 0.7033(11) 0.8179(11) 0.081(3) Uiso 1.000000 1 GR . . .
H28c H 0.1286(12) 0.7084(10) 0.7030(17) 0.081(3) Uiso 1.000000 1 GR . . .
C30 C 0.4007(5) 0.72836(19) 0.8379(6) 0.0508(19) Uani 1.000000 1 . . . .
C31 C 0.4359(5) 0.7484(2) 1.0171(5) 0.065(2) Uani 1.000000 1 . . . .
H31a H 0.4534(5) 0.7795(2) 1.0071(5) 0.078(3) Uiso 1.000000 1 R . . .
H31b H 0.4920(5) 0.7295(2) 1.0493(5) 0.078(3) Uiso 1.000000 1 R . . .
C32 C 0.3923(5) 0.7490(3) 1.0868(5) 0.090(3) Uani 1.000000 1 . . . .
H32a H 0.338(2) 0.7688(13) 1.056(2) 0.135(4) Uiso 1.000000 1 GR . . .
H32b H 0.373(3) 0.7182(4) 1.094(3) 0.135(4) Uiso 1.000000 1 GR . . .
H32c H 0.4356(12) 0.7602(16) 1.1589(13) 0.135(4) Uiso 1.000000 1 GR . . .
N1 N 0.4357(3) 0.52196(15) 0.6280(4) 0.0465(14) Uani 1.000000 1 D U . .
N2 N 0.3507(3) 0.61109(16) 0.5090(4) 0.0383(13) Uani 1.000000 1 D U . .
N3 N 0.3600(3) 0.71171(15) 0.6506(4) 0.0410(14) Uani 1.000000 1 D U . .
O1 O 0.3697(3) 0.72961(13) 0.9128(3) 0.0490(12) Uani 1.000000 1 . . . .
O2 O 0.4792(3) 0.73977(14) 0.8590(4) 0.0617(14) Uani 1.000000 1 . . . .
Cl1 Cl 0.5 0.61629(7) 0.75 0.0731(10) Uani 1.000000 2 S T P .
H2 H 0.389(3) 0.6210(17) 0.578(3) 0.050(14) Uiso 1.000000 1 D . . .
H3 H 0.413(2) 0.7191(16) 0.650(4) 0.035(14) Uiso 1.000000 1 D . . .
H1 H 0.459(3) 0.5434(14) 0.680(3) 0.057(15) Uiso 1.000000 1 D . . .

loop_
_atom_site_aniso_label
_atom_site_aniso_U_11
_atom_site_aniso_U_22
_atom_site_aniso_U_33
_atom_site_aniso_U_12
_atom_site_aniso_U_13
_atom_site_aniso_U_23
C1 0.032(4) 0.025(4) 0.041(4) 0.001(3) 0.006(3) -0.000(3)
C2 0.047(4) 0.019(4) 0.054(4) 0.003(3) 0.001(3) 0.006(3)
C4 0.036(4) 0.021(4) 0.048(4) 0.004(3) 0.009(3) -0.001(3)
C3 0.023(9) 0.024(6) 0.046(6) 0.005(4) -0.000(4) -0.006(4)
C5 0.032(6) 0.026(5) 0.067(6) 0.003(3) 0.009(3) -0.004(3)
C6 0.040(6) 0.019(5) 0.081(8) 0.014(4) 0.016(4) 0.003(4)
C7 0.044(8) 0.032(6) 0.085(7) 0.003(5) 0.016(5) -0.000(4)
C3' 0.027(12) 0.020(9) 0.063(9) 0.001(5) 0.003(5) -0.008(5)
C5' 0.040(9) 0.027(6) 0.070(7) 0.002(4) 0.012(4) -0.006(4)
C6' 0.037(10) 0.023(8) 0.070(10) 0.010(5) 0.011(5) -0.006(6)
C7' 0.054(9) 0.039(7) 0.064(7) -0.001(4) 0.021(4) -0.001(4)
C8 0.057(6) 0.019(5) 0.057(6) -0.000000 0.001(5) 0.000000
C9 0.028(3) 0.032(4) 0.042(4) 0.005(3) 0.012(3) -0.010(3)
C10 0.051(4) 0.035(4) 0.050(4) 0.006(3) 0.018(4) -0.001(3)
C11 0.096(6) 0.054(5) 0.049(5) 0.005(4) 0.028(4) -0.014(4)
C12 0.117(7) 0.050(5) 0.039(4) 0.002(5) 0.018(4) -0.016(4)
C13 0.075(5) 0.041(4) 0.053(5) 0.015(4) 0.025(4) 0.008(4)
C14 0.034(4) 0.047(4) 0.033(4) 0.011(3) 0.007(3) 0.003(3)
C15 0.035(4) 0.025(4) 0.038(4) 0.005(3) 0.008(3) 0.005(3)
C17 0.035(4) 0.023(4) 0.057(4) 0.010(3) 0.021(3) 0.014(4)
C18 0.038(4) 0.015(4) 0.047(4) 0.008(3) 0.011(3) 0.001(3)
C16 0.032(4) 0.031(4) 0.038(4) 0.000(3) 0.001(3) 0.004(3)
C19 0.061(5) 0.033(4) 0.054(5) 0.009(4) 0.011(3) 0.016(3)
C20 0.055(6) 0.063(6) 0.104(6) 0.002(4) 0.010(4) 0.034(5)
C21 0.076(6) 0.039(5) 0.059(5) 0.019(4) 0.023(4) 0.015(4)
C16' 0.032(4) 0.031(4) 0.038(4) 0.000(3) 0.001(3) 0.004(3)
C19' 0.054(10) 0.047(8) 0.069(8) 0.008(5) 0.009(5) 0.017(5)
C20' 0.057(13) 0.050(11) 0.082(11) 0.006(6) 0.007(6) 0.022(6)
C21' 0.064(11) 0.047(10) 0.077(10) 0.009(5) 0.017(6) 0.018(5)
C22 0.027(4) 0.023(4) 0.059(4) 0.006(3) 0.011(3) 0.006(3)
C23 0.034(4) 0.013(3) 0.044(4) 0.008(3) 0.004(4) 0.000(3)
C24 0.027(4) 0.022(3) 0.045(4) 0.002(3) 0.006(3) -0.002(3)
C25 0.032(4) 0.031(4) 0.049(4) 0.007(3) 0.015(4) 0.000(3)
C26 0.027(4) 0.018(3) 0.051(4) 0.005(2) 0.009(3) -0.001(3)
C27 0.031(4) 0.052(4) 0.051(4) 0.003(3) 0.012(3) -0.002(3)
C28 0.045(4) 0.053(4) 0.047(4) -0.002(3) 0.005(4) -0.009(3)
C30 0.052(5) 0.013(3) 0.071(5) 0.011(3) 0.013(5) -0.006(3)
C31 0.075(5) 0.040(4) 0.047(4) -0.003(4) -0.002(4) -0.018(4)
C32 0.074(6) 0.131(8) 0.049(5) 0.002(5) 0.015(4) -0.022(5)
N1 0.053(3) 0.018(3) 0.043(4) 0.004(3) -0.000(3) -0.005(3)
N2 0.039(3) 0.025(3) 0.040(3) 0.006(2) 0.008(3) 0.001(3)
N3 0.027(3) 0.023(3) 0.065(4) -0.001(3) 0.013(3) -0.000(3)
O1 0.043(3) 0.040(3) 0.045(3) 0.003(2) 0.003(2) -0.010(2)
O2 0.038(3) 0.045(3) 0.082(4) -0.002(2) 0.009(3) -0.028(2)
Cl1 0.097(2) 0.0169(13) 0.0538(16) -0.000000 -0.0112(14) 0.000000

loop_
_atom_type_symbol
_atom_type_scat_dispersion_real
_atom_type_scat_dispersion_imag
_atom_type_scat_Cromer_Mann_a1
_atom_type_scat_Cromer_Mann_a2
_atom_type_scat_Cromer_Mann_a3
_atom_type_scat_Cromer_Mann_a4
_atom_type_scat_Cromer_Mann_b1
_atom_type_scat_Cromer_Mann_b2
_atom_type_scat_Cromer_Mann_b3
_atom_type_scat_Cromer_Mann_b4
_atom_type_scat_Cromer_Mann_c
_atom_type_scat_source
_atom_type_scat_dispersion_source
C 0.00313 0.00162 2.31000 1.02000 1.58860 0.86500 20.84390 10.20750 0.56870 51.65120 0.21560 'International Tables Volume C Table 6.1.1.4 (pp. 500-502)' 'Brennan, Cowan, Rev. Sci. Instrum., 1992, 63, 850'
Cl 0.14908 0.15974 11.46040 7.19640 6.25560 1.64550 0.01040 1.16620 18.51940 47.77840 -9.55740 'International Tables Volume C Table 6.1.1.4 (pp. 500-502)' 'Brennan, Cowan, Rev. Sci. Instrum., 1992, 63, 850'
H 0.00000 0.00000 0.49300 0.32291 0.14019 0.04081 10.51090 26.12570 3.14236 57.79970 0.00304 'International Tables Volume C Table 6.1.1.4 (pp. 500-502)' 'Brennan, Cowan, Rev. Sci. Instrum., 1992, 63, 850'
N 0.00612 0.00332 12.21260 3.13220 2.01250 1.16630 0.00570 9.89330 28.99750 0.58260 -11.52900 'International Tables Volume C Table 6.1.1.4 (pp. 500-502)' 'Brennan, Cowan, Rev. Sci. Instrum., 1992, 63, 850'
O 0.01085 0.00610 3.04850 2.28680 1.54630 0.86700 13.27710 5.70110 0.32390 32.90890 0.25080 'International Tables Volume C Table 6.1.1.4 (pp. 500-502)' 'Brennan, Cowan, Rev. Sci. Instrum., 1992, 63, 850'

loop_
_geom_angle_atom_site_label_1
_geom_angle_atom_site_label_2
_geom_angle_atom_site_label_3
_geom_angle
_geom_angle_site_symmetry_1
_geom_angle_site_symmetry_3
_geom_angle_publ_flag
C18 C1 C4 121.0(5) . . ?
N1 C1 C4 110.4(5) . . ?
N1 C1 C18 128.4(5) . . ?
C3' C2 C3 13(3) . . ?
C8 C2 C3 129.0(7) . . ?
C8 C2 C3' 129.4(10) . . ?
N1 C2 C3 107.0(6) . . ?
N1 C2 C3' 105.6(10) . . ?
N1 C2 C8 124.0(6) . . ?
C3 C4 C1 106.2(6) . . ?
C3' C4 C1 104.1(10) . . ?
C3' C4 C3 13(3) . . ?
C9 C4 C1 119.0(5) . . ?
C9 C4 C3 134.7(7) . . ?
C9 C4 C3' 136.0(10) . . ?
C4 C3 C2 106.8(9) . . ?
C5 C3 C2 128.4(9) . . ?
C5 C3 C4 124.2(9) . . ?
H5 C5 C3 106.0(8) . . ?
C6 C5 C3 118.5(10) . . ?
C6 C5 H5 106.0(8) . . ?
C7 C5 C3 108.8(12) . . ?
C7 C5 H5 106.0(8) . . ?
C7 C5 C6 110.7(10) . . ?
H6a C6 C5 109.5 . . ?
H6b C6 C5 109.5 . . ?
H6b C6 H6a 109.5 . . ?
H6c C6 C5 109.5 . . ?
H6c C6 H6a 109.5 . . ?
H6c C6 H6b 109.5 . . ?
H7a C7 C5 109.5 . . ?
H7b C7 C5 109.5 . . ?
H7b C7 H7a 109.5 . . ?
H7c C7 C5 109.5 . . ?
H7c C7 H7a 109.5 . . ?
H7c C7 H7b 109.5 . . ?
C4 C3' C2 108.5(15) . . ?
C5' C3' C2 120.2(16) . . ?
C5' C3' C4 131.2(18) . . ?
H5' C5' C3' 105.8(13) . . ?
C6' C5' C3' 110(2) . . ?
C6' C5' H5' 105.8(14) . . ?
C7' C5' C3' 113(2) . . ?
C7' C5' H5' 105.8(15) . . ?
C7' C5' C6' 115.7(19) . . ?
H6'a C6' C5' 109.5 . . ?
H6'b C6' C5' 109.5 . . ?
H6'b C6' H6'a 109.5 . . ?
H6'c C6' C5' 109.5 . . ?
H6'c C6' H6'a 109.5 . . ?
H6'c C6' H6'b 109.5 . . ?
H7'a C7' C5' 109.5 . . ?
H7'b C7' C5' 109.5 . . ?
H7'b C7' H7'a 109.5 . . ?
H7'c C7' C5' 109.5 . . ?
H7'c C7' H7'a 109.5 . . ?
H7'c C7' H7'b 109.5 . . ?
C2 C8 C2 133.0(8) 2_656 . ?
H8 C8 C2 113.5(4) . 2_656 ?
H8 C8 C2 113.5(4) . . ?
C10 C9 C4 123.4(5) . . ?
C14 C9 C4 118.5(5) . . ?
C14 C9 C10 118.1(5) . . ?
H10 C10 C9 118.3(3) . . ?
C11 C10 C9 123.4(6) . . ?
C11 C10 H10 118.3(4) . . ?
H11 C11 C10 120.3(4) . . ?
C12 C11 C10 119.3(6) . . ?
C12 C11 H11 120.3(4) . . ?
H12 C12 C11 120.0(4) . . ?
C13 C12 C11 120.0(6) . . ?
C13 C12 H12 120.0(4) . . ?
H13 C13 C12 118.8(4) . . ?
C14 C13 C12 122.4(6) . . ?
C14 C13 H13 118.8(4) . . ?
C13 C14 C9 116.7(5) . . ?
C15 C14 C9 120.1(5) . . ?
C15 C14 C13 123.2(5) . . ?
C18 C15 C14 118.2(5) . . ?
C16 C15 C14 134.6(5) . . ?
C16 C15 C18 107.2(5) . . ?
C16' C15 C14 134.6(5) . . ?
C16' C15 C18 107.2(5) . . ?
C16' C15 C16 0.0 . . ?
C16' C17 C16 0.0 . . ?
C22 C17 C16 134.7(5) . . ?
C22 C17 C16' 134.7(5) . . ?
N2 C17 C16 108.7(5) . . ?
N2 C17 C16' 108.7(5) . . ?
N2 C17 C22 116.5(5) . . ?
C15 C18 C1 123.0(5) . . ?
N2 C18 C1 128.0(5) . . ?
N2 C18 C15 109.0(5) . . ?
C17 C16 C15 107.3(5) . . ?
C19 C16 C15 127.1(6) . . ?
C19 C16 C17 125.1(6) . . ?
H19 C19 C16 107.3(4) . . ?
C20 C19 C16 110.8(7) . . ?
C20 C19 H19 107.3(6) . . ?
C21 C19 C16 112.4(7) . . ?
C21 C19 H19 107.3(5) . . ?
C21 C19 C20 111.6(7) . . ?
H20a C20 C19 109.5 . . ?
H20b C20 C19 109.5 . . ?
H20b C20 H20a 109.5 . . ?
H20c C20 C19 109.5 . . ?
H20c C20 H20a 109.5 . . ?
H20c C20 H20b 109.5 . . ?
H21a C21 C19 109.5 . . ?
H21b C21 C19 109.5 . . ?
H21b C21 H21a 109.5 . . ?
H21c C21 C19 109.5 . . ?
H21c C21 H21a 109.5 . . ?
H21c C21 H21b 109.5 . . ?
C17 C16' C15 107.3(5) . . ?
C19' C16' C15 133(2) . . ?
C19' C16' C17 116(2) . . ?
H19' C19' C16' 99(2) . . ?
C20' C19' C16' 126(3) . . ?
C20' C19' H19' 99(3) . . ?
C21' C19' C16' 113(3) . . ?
C21' C19' H19' 99(3) . . ?
C21' C19' C20' 114(2) . . ?
H20d C20' C19' 109.5 . . ?
H20e C20' C19' 109.5 . . ?
H20e C20' H20d 109.5 . . ?
H20f C20' C19' 109.5 . . ?
H20f C20' H20d 109.5 . . ?
H20f C20' H20e 109.5 . . ?
H21d C21' C19' 109.5 . . ?
H21e C21' C19' 109.5 . . ?
H21e C21' H21d 109.5 . . ?
H21f C21' C19' 109.5 . . ?
H21f C21' H21d 109.5 . . ?
H21f C21' H21e 109.5 . . ?
H22a C22 C17 109.0(3) . . ?
H22b C22 C17 109.0(3) . . ?
H22b C22 H22a 107.8 . . ?
C23 C22 C17 112.7(5) . . ?
C23 C22 H22a 109.0(3) . . ?
C23 C22 H22b 109.0(3) . . ?
C24 C23 C22 130.5(5) . . ?
N3 C23 C22 122.4(6) . . ?
N3 C23 C24 107.1(5) . . ?
C25 C24 C23 107.8(5) . . ?
C27 C24 C23 124.3(6) . . ?
C27 C24 C25 127.9(6) . . ?
C26 C25 C24 107.5(6) . . ?
C28 C25 C24 124.6(5) . . ?
C28 C25 C26 127.9(6) . . ?
C30 C26 C25 135.1(7) . . ?
N3 C26 C25 107.8(5) . . ?
N3 C26 C30 117.1(6) . . ?
H27a C27 C24 109.5 . . ?
H27b C27 C24 109.5 . . ?
H27b C27 H27a 109.5 . . ?
H27c C27 C24 109.5 . . ?
H27c C27 H27a 109.5 . . ?
H27c C27 H27b 109.5 . . ?
H28a C28 C25 109.5 . . ?
H28b C28 C25 109.5 . . ?
H28b C28 H28a 109.5 . . ?
H28c C28 C25 109.5 . . ?
H28c C28 H28a 109.5 . . ?
H28c C28 H28b 109.5 . . ?
O1 C30 C26 114.3(7) . . ?
O2 C30 C26 123.7(7) . . ?
O2 C30 O1 122.0(6) . . ?
H31b C31 H31a 108.6 . . ?
C32 C31 H31a 110.3(4) . . ?
C32 C31 H31b 110.3(4) . . ?
O1 C31 H31a 110.3(3) . . ?
O1 C31 H31b 110.3(3) . . ?
O1 C31 C32 107.0(6) . . ?
H32a C32 C31 109.5 . . ?
H32b C32 C31 109.5 . . ?
H32b C32 H32a 109.5 . . ?
H32c C32 C31 109.5 . . ?
H32c C32 H32a 109.5 . . ?
H32c C32 H32b 109.5 . . ?
C2 N1 C1 109.1(5) . . ?
H1 N1 C1 127(3) . . ?
H1 N1 C2 124(3) . . ?
C18 N2 C17 107.8(5) . . ?
H2 N2 C17 122(3) . . ?
H2 N2 C18 128(3) . . ?
C26 N3 C23 109.8(5) . . ?
H3 N3 C23 118(3) . . ?
H3 N3 C26 132(3) . . ?
C31 O1 C30 113.5(5) . . ?

loop_
_geom_bond_atom_site_label_1
_geom_bond_atom_site_label_2
_geom_bond_distance
_geom_bond_site_symmetry_2
_geom_bond_publ_flag
C1 C4 1.409(7) . ?
C1 C18 1.394(7) . ?
C1 N1 1.350(7) . ?
C2 C3 1.448(13) . ?
C2 C3' 1.42(2) . ?
C2 C8 1.380(6) . ?
C2 N1 1.385(7) . ?
C4 C3 1.412(13) . ?
C4 C3' 1.41(2) . ?
C4 C9 1.457(7) . ?
C3 C5 1.527(13) . ?
C5 H5 1.0000 . ?
C5 C6 1.524(13) . ?
C5 C7 1.522(14) . ?
C6 H6a 0.9800 . ?
C6 H6b 0.9800 . ?
C6 H6c 0.9800 . ?
C7 H7a 0.9800 . ?
C7 H7b 0.9800 . ?
C7 H7c 0.9800 . ?
C3' C5' 1.51(2) . ?
C5' H5' 1.0000 . ?
C5' C6' 1.52(2) . ?
C5' C7' 1.50(2) . ?
C6' H6'a 0.9800 . ?
C6' H6'b 0.9800 . ?
C6' H6'c 0.9800 . ?
C7' H7'a 0.9800 . ?
C7' H7'b 0.9800 . ?
C7' H7'c 0.9800 . ?
C8 H8 0.9500 . ?
C9 C10 1.392(7) . ?
C9 C14 1.434(7) . ?
C10 H10 0.9500 . ?
C10 C11 1.371(7) . ?
C11 H11 0.9500 . ?
C11 C12 1.367(9) . ?
C12 H12 0.9500 . ?
C12 C13 1.381(8) . ?
C13 H13 0.9500 . ?
C13 C14 1.420(7) . ?
C14 C15 1.468(7) . ?
C15 C18 1.371(7) . ?
C15 C16 1.415(7) . ?
C15 C16' 1.415(7) . ?
C17 C16 1.368(7) . ?
C17 C16' 1.368(7) . ?
C17 C22 1.522(7) . ?
C17 N2 1.382(6) . ?
C18 N2 1.373(7) . ?
C16 C19 1.535(9) . ?
C19 H19 1.0000 . ?
C19 C20 1.503(10) . ?
C19 C21 1.527(11) . ?
C20 H20a 0.9800 . ?
C20 H20b 0.9800 . ?
C20 H20c 0.9800 . ?
C21 H21a 0.9800 . ?
C21 H21b 0.9800 . ?
C21 H21c 0.9800 . ?
C16' C19' 1.50(2) . ?
C19' H19' 1.0000 . ?
C19' C20' 1.49(3) . ?
C19' C21' 1.50(3) . ?
C20' H20d 0.9800 . ?
C20' H20e 0.9800 . ?
C20' H20f 0.9800 . ?
C21' H21d 0.9800 . ?
C21' H21e 0.9800 . ?
C21' H21f 0.9800 . ?
C22 H22a 0.9900 . ?
C22 H22b 0.9900 . ?
C22 C23 1.487(7) . ?
C23 C24 1.392(8) . ?
C23 N3 1.367(7) . ?
C24 C25 1.394(7) . ?
C24 C27 1.490(7) . ?
C25 C26 1.383(7) . ?
C25 C28 1.488(8) . ?
C26 C30 1.456(8) . ?
C26 N3 1.365(7) . ?
C27 H27a 0.9800 . ?
C27 H27b 0.9800 . ?
C27 H27c 0.9800 . ?
C28 H28a 0.9800 . ?
C28 H28b 0.9800 . ?
C28 H28c 0.9800 . ?
C30 O1 1.342(8) . ?
C30 O2 1.227(7) . ?
C31 H31a 0.9900 . ?
C31 H31b 0.9900 . ?
C31 C32 1.434(9) . ?
C31 O1 1.462(6) . ?
C32 H32a 0.9800 . ?
C32 H32b 0.9800 . ?
C32 H32c 0.9800 . ?
N1 H1 0.91(3) . ?
N2 H2 0.92(3) . ?
N3 H3 0.89(3) . ?

loop_
_geom_hbond_atom_site_label_D
_geom_hbond_atom_site_label_H
_geom_hbond_atom_site_label_A
_geom_hbond_distance_DH
_geom_hbond_distance_HA
_geom_hbond_distance_DA
_geom_hbond_angle_DHA
_geom_hbond_site_symmetry_A
N3 H3 O2 0.89(3) 1.93(3) 2.815(7) 175(5) 2_656

loop_
_geom_torsion_atom_site_label_1
_geom_torsion_atom_site_label_2
_geom_torsion_atom_site_label_3
_geom_torsion_atom_site_label_4
_geom_torsion
_geom_torsion_site_symmetry_1
_geom_torsion_site_symmetry_2
_geom_torsion_site_symmetry_3
_geom_torsion_site_symmetry_4
_geom_torsion_publ_flag
C1 C4 C3 C2 6.1(6) . . . . ?
C1 C4 C3 C5 178.0(9) . . . . ?
C1 C4 C3' C2 -14.8(11) . . . . ?
C1 C4 C3' C5' 169.2(16) . . . . ?
C1 C4 C9 C10 173.8(5) . . . . ?
C1 C4 C9 C14 -5.2(6) . . . . ?
C1 C18 C15 C14 1.4(7) . . . . ?
C1 C18 C15 C16 -179.7(6) . . . . ?
C1 C18 C15 C16' -179.7(6) . . . . ?
C1 C18 N2 C17 179.5(6) . . . . ?
C1 N1 C2 C3 5.2(11) . . . . ?
C1 N1 C2 C3' -8(2) . . . . ?
C1 N1 C2 C8 -177.4(4) . . . . ?
C2 C3 C4 C3' -76(4) . . . . ?
C2 C3 C4 C9 -178.4(5) . . . . ?
C2 C3 C5 C6 -30(2) . . . . ?
C2 C3 C5 C7 97(2) . . . . ?
C2 C3' C4 C3 86(4) . . . . ?
C2 C3' C4 C9 177.2(9) . . . . ?
C2 C3' C5' C6' -96(4) . . . . ?
C2 C3' C5' C7' 133(3) . . . . ?
C2 C8 C2 C3 169.8(12) . . 2_656 2_656 ?
C2 C8 C2 C3' -174(3) . . 2_656 2_656 ?
C2 C8 C2 N1 -7.0(4) . . 2_656 2_656 ?
C4 C3 C5 C6 159.7(15) . . . . ?
C4 C3 C5 C7 -72.8(19) . . . . ?
C4 C3' C5' C6' 80(5) . . . . ?
C4 C3' C5' C7' -51(5) . . . . ?
C4 C9 C10 C11 178.5(6) . . . . ?
C4 C9 C14 C13 -177.2(5) . . . . ?
C4 C9 C14 C15 3.9(6) . . . . ?
C9 C10 C11 C12 -0.5(7) . . . . ?
C9 C14 C13 C12 -2.3(7) . . . . ?
C9 C14 C15 C18 -2.0(6) . . . . ?
C9 C14 C15 C16 179.6(5) . . . . ?
C9 C14 C15 C16' 179.6(5) . . . . ?
C10 C11 C12 C13 2.0(8) . . . . ?
C11 C12 C13 C14 -0.6(9) . . . . ?
C12 C13 C14 C15 176.6(6) . . . . ?
C13 C14 C15 C18 179.2(6) . . . . ?
C13 C14 C15 C16 0.7(8) . . . . ?
C13 C14 C15 C16' 0.7(8) . . . . ?
C14 C15 C18 N2 -178.0(5) . . . . ?
C14 C15 C16 C17 178.2(7) . . . . ?
C14 C15 C16 C19 -9.7(9) . . . . ?
C14 C15 C16' C17 178.2(7) . . . . ?
C14 C15 C16' C19' 20(2) . . . . ?
C15 C18 N2 C17 -1.1(5) . . . . ?
C15 C16 C17 C22 -179.9(4) . . . . ?
C15 C16 C17 N2 -0.3(5) . . . . ?
C15 C16 C19 C20 108.0(8) . . . . ?
C15 C16 C19 C21 -126.5(8) . . . . ?
C15 C16' C17 C22 -179.9(4) . . . . ?
C15 C16' C17 N2 -0.3(5) . . . . ?
C15 C16' C19' C20' 49(3) . . . . ?
C15 C16' C19' C21' -98(3) . . . . ?
C17 C16 C19 C20 -81.3(8) . . . . ?
C17 C16 C19 C21 44.2(7) . . . . ?
C17 C16' C19' C20' -107(3) . . . . ?
C17 C16' C19' C21' 105(3) . . . . ?
C17 C22 C23 C24 -69.3(5) . . . . ?
C17 C22 C23 N3 111.4(5) . . . . ?
C22 C23 C24 C25 179.4(6) . . . . ?
C22 C23 C24 C27 1.2(7) . . . . ?
C22 C23 N3 C26 -179.4(5) . . . . ?
C23 C24 C25 C26 0.8(5) . . . . ?
C23 C24 C25 C28 178.2(4) . . . . ?
C23 N3 C26 C25 -0.6(5) . . . . ?
C23 N3 C26 C30 178.8(4) . . . . ?
C24 C25 C26 C30 -179.5(4) . . . . ?
C24 C25 C26 N3 -0.2(5) . . . . ?
C25 C26 C30 O1 -3.2(7) . . . . ?
C25 C26 C30 O2 176.4(7) . . . . ?
C26 C30 O1 C31 -176.6(5) . . . . ?
C30 O1 C31 C32 178.1(6) . . . . ?

loop_
_restr_distance_atom_site_label_1
_restr_distance_atom_site_label_2
_restr_distance_site_symmetry_2
_restr_distance_target
_restr_distance_target_weight_param
_restr_distance_diff
C3 C5 1 1.5300 0.0300 0.0030
C5 C6 1 1.5300 0.0300 0.0063
C5 C7 1 1.5300 0.0300 0.0081
C6 C7 1 2.4900 0.0300 -0.0149
C3' C5' 1 1.5300 0.0300 0.0154
C5' C6' 1 1.5300 0.0300 0.0147
C5' C7' 1 1.5300 0.0300 0.0256
C6' C7' 1 2.4900 0.0300 -0.0665
C16 C19 1 1.5200 0.0300 -0.0148
C19 C20 1 1.5200 0.0300 0.0169
C19 C21 1 1.5200 0.0300 -0.0074
C20 C21 1 2.4900 0.0200 -0.0158
C16' C19' 1 1.5200 0.0300 0.0178
C19' C20' 1 1.5200 0.0300 0.0342
C19' C21' 1 1.5200 0.0300 0.0177
C20' C21' 1 2.4900 0.0200 -0.0108
N1 H1 1 0.9000 0.0300 -0.0054
N2 H2 1 0.9000 0.0300 -0.0196
N3 H3 1 0.9000 0.0300 0.0073

loop_
_restr_equal_distance_atom_site_label_1
_restr_equal_distance_atom_site_label_2
_restr_equal_distance_site_symmetry_2
_restr_equal_distance_class_id
C2 C3 1 1
C2 C3' 1 1
C4 C3 1 1
C4 C3' 1 1
C15 C16 1 2
C15 C16' 1 2
C17 C16 1 2
C17 C16' 1 2

loop_
_restr_equal_distance_class_class_id
_restr_equal_distance_class_target_weight_param
_restr_equal_distance_class_average
_restr_equal_distance_class_esd
_restr_equal_distance_class_diff_max
1 0.0200 1.4224 0.0159 0.0257
2 0.0300 1.3915 0.0233 0.0233

loop_
_restr_U_iso_atom_site_label
_restr_U_iso_weight_param
C7' 0.0100
C26 0.0100

loop_
_restr_U_similar_atom_site_label_1
_restr_U_similar_atom_site_label_2
_restr_U_similar_weight_param
C3 C5 0.0200
C3 C3' 0.0200
C3 C5' 0.0200
C5 C6 0.0200
C5 C7 0.0200
C5 C3' 0.0200
C5 C5' 0.0200
C5 C6' 0.0200
C5 C7' 0.0200
C6 C5' 0.0200
C6 C6' 0.0200
C7 C5' 0.0200
C7 C7' 0.0200
C3' C5' 0.0200
C5' C6' 0.0200
C5' C7' 0.0200
C16 C19 0.0200
C16 C19' 0.0200
C19 C20 0.0200
C19 C21 0.0200
C19 C19' 0.0200
C19 C20' 0.0200
C19 C21' 0.0200
C20 C19' 0.0200
C20 C20' 0.0200
C20 C21' 0.0200
C21 C19' 0.0200
C21 C21' 0.0200
C19' C20' 0.0200
C19' C21' 0.0200
N1 H1 0.0400
N2 H2 0.0400
N3 H3 0.0400

loop_
_smtbx_masks_void_nr
_smtbx_masks_void_average_x
_smtbx_masks_void_average_y
_smtbx_masks_void_average_z
_smtbx_masks_void_volume
_smtbx_masks_void_count_electrons
_smtbx_masks_void_content
1 0.000 0.500 -0.353 506.6 124.8 '2 CHCl3'
2 0.500 0.000 0.881 506.6 124.8 '2 CHCl3'
